data_7224026
loop_
_publ_author_name
'Gumbau-Brisa, R.'
'Hayward, J. J.'
'Wallis, J. D.'
'Rawson, J. M.'
'Pilkington, M.'

_publ_section_title
;
 Structural insights into the coordination chemistry and reactivity of a
 3,3&#x2032;-bis-imine-2,2&#x2032;-bipyridine ligand
;
_journal_issue 11
_journal_name_full CrystEngComm
_journal_page_first 1892
_journal_paper_doi 10.1039/C5CE02349A
_journal_volume 18
_journal_year 2016
_chemical_formula_sum 'C21 H26 Cl4 N4 O3 Sn'
_chemical_formula_weight 642.95
_chemical_name_systematic
'[6-(2'-Hydroxyphenyl)-6,7-dihydro-5H-dipyrido[3,2-d:2',3'-f][1,3]diazepine]tin(iV) tetrachloride.2C2H5OH'
_space_group_IT_number 14
_symmetry_cell_setting monoclinic
_symmetry_space_group_name_Hall '-P 2ybc'
_symmetry_space_group_name_H-M 'P 1 21/c 1'
_atom_sites_solution_hydrogens geom
_atom_sites_solution_primary direct
_atom_sites_solution_secondary difmap
_audit_creation_method SHELXL-97
_audit_update_record
;
2015-07-17 deposited with the CCDC.
2016-01-26 downloaded from the CCDC.
;
_cell_angle_alpha 90.00
_cell_angle_beta 93.665(4)
_cell_angle_gamma 90.00
_cell_formula_units_Z 4
_cell_length_a 8.3486(14)
_cell_length_b 27.473(5)
_cell_length_c 11.3936(17)
_cell_measurement_reflns_used 2819
_cell_measurement_temperature 150(2)
_cell_measurement_theta_max 28.20
_cell_measurement_theta_min 2.44
_cell_volume 2607.9(8)
_computing_cell_refinement 'Bruker SMART'
_computing_data_collection 'Bruker SMART'
_computing_data_reduction 'Bruker SAINT'
_computing_structure_refinement 'SHELXL-97 (Sheldrick, 1997)'
_computing_structure_solution 'SHELXS-97 (Sheldrick, 1990)'
_diffrn_ambient_temperature 150(2)
_diffrn_measured_fraction_theta_full 0.954
_diffrn_measured_fraction_theta_max 0.935
_diffrn_measurement_device_type 'CCD area detector'
_diffrn_measurement_method 'phi and omega scans'
_diffrn_radiation_monochromator graphite
_diffrn_radiation_source 'fine-focus sealed tube'
_diffrn_radiation_type MoK\a
_diffrn_radiation_wavelength 0.71073
_diffrn_reflns_av_R_equivalents 0.0421
_diffrn_reflns_av_sigmaI/netI 0.0553
_diffrn_reflns_limit_h_max 11
_diffrn_reflns_limit_h_min -10
_diffrn_reflns_limit_k_max 36
_diffrn_reflns_limit_k_min -36
_diffrn_reflns_limit_l_max 6
_diffrn_reflns_limit_l_min -14
_diffrn_reflns_number 15273
_diffrn_reflns_theta_full 25.00
_diffrn_reflns_theta_max 28.36
_diffrn_reflns_theta_min 1.48
_exptl_absorpt_coefficient_mu 1.420
_exptl_absorpt_correction_T_max 0.9237
_exptl_absorpt_correction_T_min 0.6172
_exptl_absorpt_correction_type multi-scan
_exptl_absorpt_process_details Bruker-SADABS
_exptl_crystal_colour colourless
_exptl_crystal_density_diffrn 1.638
_exptl_crystal_density_method 'not measured'
_exptl_crystal_description plate
_exptl_crystal_F_000 1288
_exptl_crystal_size_max 0.30
_exptl_crystal_size_mid 0.15
_exptl_crystal_size_min 0.03
_refine_diff_density_max 1.775
_refine_diff_density_min -0.990
_refine_diff_density_rms 0.177
_refine_ls_extinction_method none
_refine_ls_goodness_of_fit_ref 1.156
_refine_ls_hydrogen_treatment mixed
_refine_ls_matrix_type full
_refine_ls_number_parameters 298
_refine_ls_number_reflns 6104
_refine_ls_number_restraints 7
_refine_ls_restrained_S_all 1.156
_refine_ls_R_factor_all 0.0731
_refine_ls_R_factor_gt 0.0533
_refine_ls_shift/su_max 0.001
_refine_ls_shift/su_mean 0.000
_refine_ls_structure_factor_coef Fsqd
_refine_ls_weighting_details 'calc w=1/[\s^2^(Fo^2^)+(0.0556P)^2^+10.6421P] where P=(Fo^2^+2Fc^2^)/3'
_refine_ls_weighting_scheme calc
_refine_ls_wR_factor_gt 0.1327
_refine_ls_wR_factor_ref 0.1478
_reflns_number_gt 4823
_reflns_number_total 6104
_reflns_threshold_expression >2sigma(I)
_cod_data_source_file c5ce02349a2.cif
_cod_data_source_block rog06jc
_cod_depositor_comments 'Adding full bibliography for 7224025--7224030.cif.'
_cod_original_cell_volume 2607.9(7)
_cod_original_sg_symbol_H-M P21/c
_cod_database_code 7224026

loop_
_symmetry_equiv_pos_as_xyz
'x, y, z'
'-x, y+1/2, -z+1/2'
'-x, -y, -z'
'x, -y-1/2, z-1/2'

loop_
_atom_site_label
_atom_site_type_symbol
_atom_site_fract_x
_atom_site_fract_y
_atom_site_fract_z
_atom_site_U_iso_or_equiv
_atom_site_adp_type
_atom_site_occupancy
_atom_site_symmetry_multiplicity
_atom_site_calc_flag
_atom_site_refinement_flags
_atom_site_disorder_assembly
_atom_site_disorder_group
Sn1 Sn 0.24246(4) 0.406744(13) 0.73589(3) 0.01852(12) Uani 1 1 d . A 1
Cl1 Cl 0.03904(19) 0.36865(6) 0.61330(14) 0.0335(4) Uani 1 1 d . A 1
Cl2 Cl 0.06126(17) 0.46159(5) 0.82436(13) 0.0273(3) Uani 1 1 d . A 1
Cl3 Cl 0.45045(18) 0.35916(5) 0.64945(12) 0.0251(3) Uani 1 1 d . A 1
Cl4 Cl 0.23050(18) 0.35048(5) 0.89359(13) 0.0285(3) Uani 1 1 d . A 1
O1 O 0.4443(5) 0.66000(14) 0.9138(4) 0.0269(9) Uani 1 1 d . A 1
H1A H 0.4428 0.6774 0.9722 0.040 Uiso 1 1 calc R A 1
O2 O -0.0492(6) 0.59447(18) 0.9016(4) 0.0407(12) Uani 1 1 d . . .
H2A H -0.0919 0.6056 0.9587 0.061 Uiso 1 1 calc R . .
O3 O 0.3913(7) 0.7099(3) 0.1064(5) 0.0675(19) Uani 1 1 d D . .
H3B H 0.4609(12) 0.7099(8) 0.1605(12) 0.101 Uiso 1 1 d D . .
N1 N 0.2838(5) 0.46646(15) 0.6121(4) 0.0176(9) Uani 1 1 d . . .
N2 N 0.4414(5) 0.44958(15) 0.8170(4) 0.0168(9) Uani 1 1 d . . .
N3 N 0.4685(6) 0.58774(16) 0.6135(4) 0.0236(10) Uani 1 1 d . A .
H3A H 0.4897 0.6080 0.5590 0.028 Uiso 1 1 calc R . .
N4 N 0.6489(6) 0.56546(16) 0.7746(4) 0.0223(10) Uani 1 1 d . A .
H4A H 0.7481 0.5738 0.7743 0.027 Uiso 1 1 calc R . .
C1 C 0.2012(7) 0.4676(2) 0.5090(5) 0.0217(11) Uani 1 1 d . A .
H1 H 0.1384 0.4409 0.4853 0.026 Uiso 1 1 calc R . .
C2 C 0.2067(7) 0.5079(2) 0.4355(5) 0.0231(12) Uani 1 1 d . . .
H2 H 0.1508 0.5082 0.3622 0.028 Uiso 1 1 calc R A .
C3 C 0.2957(6) 0.54673(19) 0.4734(5) 0.0207(11) Uani 1 1 d . A .
H3 H 0.2984 0.5742 0.4260 0.025 Uiso 1 1 calc R . .
C4 C 0.3847(6) 0.54649(18) 0.5835(5) 0.0176(10) Uani 1 1 d . . .
C5 C 0.3815(6) 0.50368(18) 0.6533(4) 0.0163(10) Uani 1 1 d . A .
C6 C 0.4768(6) 0.49283(17) 0.7641(4) 0.0152(10) Uani 1 1 d . A .
C7 C 0.6067(6) 0.52043(18) 0.8148(5) 0.0177(10) Uani 1 1 d . . .
C8 C 0.7005(7) 0.4996(2) 0.9090(5) 0.0219(11) Uani 1 1 d . A .
H8 H 0.7901 0.5164 0.9402 0.026 Uiso 1 1 calc R . .
C9 C 0.6640(7) 0.4559(2) 0.9556(5) 0.0235(12) Uani 1 1 d . . .
H9 H 0.7279 0.4425 1.0172 0.028 Uiso 1 1 calc R A .
C10 C 0.5293(7) 0.43173(19) 0.9091(5) 0.0210(11) Uani 1 1 d . A .
H10 H 0.4993 0.4025 0.9426 0.025 Uiso 1 1 calc R . .
C11 C 0.5229(6) 0.59865(18) 0.7327(5) 0.0187(10) Uani 1 1 d . . .
H11 H 0.4322 0.5953 0.7826 0.022 Uiso 1 1 calc R A .
C12 C 0.5861(7) 0.65026(19) 0.7432(5) 0.0211(11) Uani 1 1 d . A .
C13 C 0.5492(7) 0.67860(19) 0.8390(5) 0.0225(11) Uani 1 1 d . . .
C14 C 0.6189(8) 0.7248(2) 0.8551(6) 0.0282(13) Uani 1 1 d . A .
H14 H 0.5962 0.7436 0.9198 0.034 Uiso 1 1 calc R . .
C15 C 0.7201(8) 0.7418(2) 0.7753(6) 0.0314(14) Uani 1 1 d . . .
H15 H 0.7666 0.7724 0.7867 0.038 Uiso 1 1 calc R A .
C16 C 0.7552(8) 0.7148(2) 0.6778(6) 0.0310(14) Uani 1 1 d . A .
H16 H 0.8221 0.7274 0.6231 0.037 Uiso 1 1 calc R . .
C17 C 0.6900(7) 0.6689(2) 0.6625(5) 0.0258(12) Uani 1 1 d . . .
H17 H 0.7153 0.6502 0.5982 0.031 Uiso 1 1 calc R A .
C18 C 0.0418(8) 0.6315(3) 0.8499(7) 0.0368(15) Uani 1 1 d . . .
H18A H 0.1396 0.6379 0.8980 0.044 Uiso 1 1 calc R . .
H18B H -0.0198 0.6614 0.8426 0.044 Uiso 1 1 calc R . .
C19 C 0.0810(10) 0.6135(3) 0.7307(8) 0.055(2) Uani 1 1 d . . .
H19A H 0.1320 0.5822 0.7384 0.082 Uiso 1 1 calc R . .
H19B H 0.1521 0.6361 0.6962 0.082 Uiso 1 1 calc R . .
H19C H -0.0161 0.6106 0.6812 0.082 Uiso 1 1 calc R . .
C20A C 0.2697(19) 0.7445(6) 0.1245(14) 0.062(3) Uiso 0.455(14) 1 d PD B 1
H20A H 0.1831 0.7404 0.0644 0.074 Uiso 0.455(14) 1 calc PR B 1
H20B H 0.3132 0.7770 0.1167 0.074 Uiso 0.455(14) 1 calc PR B 1
C20B C 0.2364(12) 0.7032(6) 0.1490(14) 0.062(3) Uiso 0.545(14) 1 d PD B 2
H20C H 0.2282 0.6705 0.1802 0.074 Uiso 0.545(14) 1 calc PR B 2
H20D H 0.1557 0.7067 0.0845 0.074 Uiso 0.545(14) 1 calc PR B 2
C21 C 0.205(2) 0.7393(6) 0.2433(12) 0.138(6) Uiso 1 1 d D . .
H21A H 0.2186 0.7058 0.2742 0.206 Uiso 0.455(14) 1 d P B 1
H21B H 0.0891 0.7455 0.2394 0.206 Uiso 0.455(14) 1 d P B 1
H21C H 0.2562 0.7610 0.2983 0.206 Uiso 0.455(14) 1 d P B 1
H21D H 0.2874 0.7373 0.3057 0.206 Uiso 0.545(14) 1 d P B 2
H21E H 0.1028 0.7296 0.2780 0.206 Uiso 0.545(14) 1 d P B 2
H21F H 0.1934 0.7707 0.2133 0.206 Uiso 0.545(14) 1 d P B 2

loop_
_atom_site_aniso_label
_atom_site_aniso_U_11
_atom_site_aniso_U_22
_atom_site_aniso_U_33
_atom_site_aniso_U_23
_atom_site_aniso_U_13
_atom_site_aniso_U_12
Sn1 0.01983(19) 0.01615(18) 0.0196(2) 0.00081(14) 0.00118(14) -0.00133(14)
Cl1 0.0334(8) 0.0297(8) 0.0362(9) 0.0009(6) -0.0069(7) -0.0100(6)
Cl2 0.0233(7) 0.0357(8) 0.0233(7) 0.0000(6) 0.0040(5) 0.0093(6)
Cl3 0.0334(8) 0.0173(6) 0.0256(7) 0.0013(5) 0.0096(6) 0.0036(5)
Cl4 0.0319(8) 0.0268(7) 0.0272(8) 0.0065(5) 0.0054(6) -0.0018(6)
O1 0.034(2) 0.022(2) 0.025(2) -0.0019(16) 0.0048(18) -0.0028(17)
O2 0.042(3) 0.049(3) 0.032(3) -0.007(2) 0.008(2) -0.014(2)
O3 0.050(4) 0.108(5) 0.045(4) -0.029(3) 0.003(3) 0.008(3)
N1 0.017(2) 0.018(2) 0.018(2) 0.0003(16) 0.0016(18) 0.0016(16)
N2 0.018(2) 0.0107(19) 0.022(2) -0.0001(16) 0.0031(18) -0.0015(16)
N3 0.030(3) 0.020(2) 0.021(2) 0.0039(18) 0.000(2) -0.0058(19)
N4 0.017(2) 0.016(2) 0.034(3) 0.0048(19) -0.001(2) -0.0011(17)
C1 0.025(3) 0.021(3) 0.020(3) -0.003(2) 0.000(2) -0.003(2)
C2 0.021(3) 0.032(3) 0.016(3) 0.001(2) 0.000(2) 0.004(2)
C3 0.019(3) 0.021(3) 0.023(3) 0.007(2) 0.003(2) 0.003(2)
C4 0.021(3) 0.015(2) 0.017(3) 0.0015(19) 0.002(2) 0.0038(19)
C5 0.015(2) 0.018(2) 0.015(2) 0.0008(19) 0.002(2) 0.0014(19)
C6 0.016(2) 0.013(2) 0.016(2) -0.0020(18) 0.002(2) 0.0014(18)
C7 0.016(2) 0.015(2) 0.022(3) 0.0004(19) 0.004(2) 0.0018(19)
C8 0.018(3) 0.025(3) 0.022(3) -0.002(2) -0.002(2) 0.002(2)
C9 0.024(3) 0.026(3) 0.021(3) 0.003(2) -0.002(2) 0.004(2)
C10 0.023(3) 0.018(3) 0.022(3) 0.005(2) 0.001(2) 0.001(2)
C11 0.016(3) 0.017(2) 0.023(3) 0.001(2) 0.004(2) -0.0019(19)
C12 0.022(3) 0.014(2) 0.027(3) 0.002(2) -0.002(2) -0.003(2)
C13 0.024(3) 0.018(3) 0.025(3) 0.002(2) -0.001(2) 0.001(2)
C14 0.033(3) 0.017(3) 0.034(3) -0.005(2) -0.005(3) 0.002(2)
C15 0.032(3) 0.015(3) 0.046(4) 0.005(2) -0.004(3) -0.005(2)
C16 0.030(3) 0.025(3) 0.039(4) 0.008(3) 0.008(3) -0.008(2)
C17 0.028(3) 0.022(3) 0.028(3) 0.004(2) 0.002(2) 0.000(2)
C18 0.023(3) 0.040(4) 0.047(4) -0.001(3) -0.003(3) -0.003(3)
C19 0.038(4) 0.078(6) 0.050(5) 0.006(4) 0.013(4) 0.015(4)

loop_
_atom_type_symbol
_atom_type_description
_atom_type_scat_dispersion_real
_atom_type_scat_dispersion_imag
_atom_type_scat_source
C C 0.0033 0.0016 'International Tables Vol C Tables 4.2.6.8 and 6.1.1.4'
H H 0.0000 0.0000 'International Tables Vol C Tables 4.2.6.8 and 6.1.1.4'
N N 0.0061 0.0033 'International Tables Vol C Tables 4.2.6.8 and 6.1.1.4'
O O 0.0106 0.0060 'International Tables Vol C Tables 4.2.6.8 and 6.1.1.4'
Cl Cl 0.1484 0.1585 'International Tables Vol C Tables 4.2.6.8 and 6.1.1.4'
Sn Sn -0.6537 1.4246 'International Tables Vol C Tables 4.2.6.8 and 6.1.1.4'

loop_
_geom_angle_atom_site_label_1
_geom_angle_atom_site_label_2
_geom_angle_atom_site_label_3
_geom_angle
N2 Sn1 N1 74.02(17)
N2 Sn1 Cl1 168.55(12)
N1 Sn1 Cl1 94.99(12)
N2 Sn1 Cl4 95.61(12)
N1 Sn1 Cl4 169.47(12)
Cl1 Sn1 Cl4 95.46(6)
N2 Sn1 Cl2 88.11(12)
N1 Sn1 Cl2 86.01(12)
Cl1 Sn1 Cl2 94.44(6)
Cl4 Sn1 Cl2 91.87(5)
N2 Sn1 Cl3 85.28(12)
N1 Sn1 Cl3 89.76(12)
Cl1 Sn1 Cl3 91.56(6)
Cl4 Sn1 Cl3 91.27(5)
Cl2 Sn1 Cl3 172.93(5)
C20A O3 C20B 50.3(10)
C1 N1 C5 123.5(5)
C1 N1 Sn1 119.4(4)
C5 N1 Sn1 116.7(3)
C10 N2 C6 122.7(5)
C10 N2 Sn1 119.9(3)
C6 N2 Sn1 117.3(3)
C4 N3 C11 122.4(4)
C7 N4 C11 118.7(4)
N1 C1 C2 121.1(5)
C3 C2 C1 118.2(5)
C2 C3 C4 121.7(5)
N3 C4 C3 116.7(5)
N3 C4 C5 125.1(5)
C3 C4 C5 118.2(5)
N1 C5 C4 117.2(5)
N1 C5 C6 114.7(4)
C4 C5 C6 128.0(5)
N2 C6 C7 117.7(5)
N2 C6 C5 115.5(4)
C7 C6 C5 126.6(5)
N4 C7 C8 118.6(5)
N4 C7 C6 123.5(5)
C8 C7 C6 117.8(5)
C9 C8 C7 122.0(5)
C8 C9 C10 118.3(5)
N2 C10 C9 121.2(5)
N3 C11 N4 111.1(4)
N3 C11 C12 111.0(4)
N4 C11 C12 108.7(4)
C13 C12 C17 119.3(5)
C13 C12 C11 119.5(5)
C17 C12 C11 121.1(5)
O1 C13 C12 117.7(5)
O1 C13 C14 122.4(5)
C12 C13 C14 119.8(5)
C15 C14 C13 119.5(6)
C14 C15 C16 121.5(6)
C17 C16 C15 119.4(6)
C16 C17 C12 120.4(6)
O2 C18 C19 107.0(6)
O3 C20A C21 111.9(10)
O3 C20B C21 111.5(10)
C20A C21 C20B 47.4(10)

loop_
_geom_bond_atom_site_label_1
_geom_bond_atom_site_label_2
_geom_bond_distance
Sn1 N2 2.191(4)
Sn1 N1 2.205(4)
Sn1 Cl1 2.3720(16)
Sn1 Cl4 2.3771(15)
Sn1 Cl2 2.4020(14)
Sn1 Cl3 2.4316(14)
O1 C13 1.360(7)
O2 C18 1.421(8)
O3 C20A 1.416(5)
O3 C20B 1.422(5)
N1 C1 1.324(7)
N1 C5 1.372(7)
N2 C10 1.335(7)
N2 C6 1.373(6)
N3 C4 1.364(7)
N3 C11 1.435(7)
N4 C7 1.373(7)
N4 C11 1.450(7)
C1 C2 1.392(8)
C2 C3 1.354(8)
C3 C4 1.416(8)
C4 C5 1.421(7)
C5 C6 1.479(7)
C6 C7 1.416(7)
C7 C8 1.409(8)
C8 C9 1.355(8)
C9 C10 1.382(8)
C11 C12 1.515(7)
C12 C13 1.391(8)
C12 C17 1.401(8)
C13 C14 1.403(8)
C14 C15 1.363(9)
C15 C16 1.384(10)
C16 C17 1.380(8)
C18 C19 1.501(11)
C20A C21 1.497(5)
C20B C21 1.499(5)
